data_7004935
loop_
_publ_author_name
'Hern\'andez Molina, Rita'
'Kalinina, Irina'
'Sokolov, Maxim'
'Clausen, Maria'
'Gonz\'alez Platas, Javier'
'Vicent, Cristian'
'Llusar, Rosa'

_publ_section_title
;
 Synthesis, structure and reactivity of cuboidal-type cluster aqua
 complexes with W3PdS4 4+ core.
;
_journal_issue 5
_journal_name_full 'Dalton transactions (Cambridge, England : 2003)'
_journal_page_first 550
_journal_page_last 557
_journal_paper_doi 10.1039/b613790c
_journal_year 2007
_chemical_formula_sum 'C24 H58 Cl4 N12 O24.5 P Pd S4 W3'
_chemical_formula_weight 1865.78
_chemical_name_systematic
;
?
;
_space_group_IT_number 61
_symmetry_cell_setting orthorhombic
_symmetry_space_group_name_Hall '-P 2ac 2ab'
_symmetry_space_group_name_H-M 'P b c a'
_atom_sites_solution_hydrogens geom
_atom_sites_solution_primary direct
_atom_sites_solution_secondary difmap
_audit_creation_method SHELXL-97
_cell_angle_alpha 90.00
_cell_angle_beta 90.00
_cell_angle_gamma 90.00
_cell_formula_units_Z 8
_cell_length_a 20.414(19)
_cell_length_b 22.16(2)
_cell_length_c 24.51(2)
_cell_measurement_temperature 293(2)
_cell_volume 11088(17)
_computing_cell_refinement 'Bruker SMART'
_computing_data_collection 'Bruker SMART'
_computing_data_reduction 'Bruker SAINT'
_computing_molecular_graphics 'Bruker SHELXTL'
_computing_publication_material 'Bruker SHELXTL'
_computing_structure_refinement 'SHELXL-97 (Sheldrick, 1997)'
_computing_structure_solution 'SHELXS-97 (Sheldrick, 1990)'
_diffrn_ambient_temperature 293(2)
_diffrn_measured_fraction_theta_full 0.999
_diffrn_measured_fraction_theta_max 0.999
_diffrn_measurement_device_type 'CCD area detector'
_diffrn_measurement_method 'phi and omega scans'
_diffrn_radiation_monochromator graphite
_diffrn_radiation_source 'fine-focus sealed tube'
_diffrn_radiation_type MoK\a
_diffrn_radiation_wavelength 0.71073
_diffrn_reflns_av_R_equivalents 0.1607
_diffrn_reflns_av_sigmaI/netI 0.1054
_diffrn_reflns_limit_h_max 24
_diffrn_reflns_limit_h_min -17
_diffrn_reflns_limit_k_max 26
_diffrn_reflns_limit_k_min -25
_diffrn_reflns_limit_l_max 28
_diffrn_reflns_limit_l_min -29
_diffrn_reflns_number 59969
_diffrn_reflns_theta_full 25.00
_diffrn_reflns_theta_max 25.00
_diffrn_reflns_theta_min 1.84
_exptl_absorpt_coefficient_mu 6.982
_exptl_absorpt_correction_type 'Bruker SADABS'
_exptl_crystal_colour red
_exptl_crystal_density_diffrn 2.236
_exptl_crystal_density_method 'not measured'
_exptl_crystal_description prism
_exptl_crystal_F_000 7176
_exptl_crystal_size_max 0.15
_exptl_crystal_size_mid 0.09
_exptl_crystal_size_min 0.08
_refine_diff_density_max 1.920
_refine_diff_density_min -2.391
_refine_diff_density_rms 0.271
_refine_ls_extinction_method none
_refine_ls_goodness_of_fit_ref 1.073
_refine_ls_hydrogen_treatment constr
_refine_ls_matrix_type full
_refine_ls_number_parameters 614
_refine_ls_number_reflns 9747
_refine_ls_number_restraints 0
_refine_ls_restrained_S_all 1.073
_refine_ls_R_factor_all 0.1243
_refine_ls_R_factor_gt 0.0644
_refine_ls_shift/su_max 0.001
_refine_ls_shift/su_mean 0.000
_refine_ls_structure_factor_coef Fsqd
_refine_ls_weighting_details 'calc w=1/[\s^2^(Fo^2^)+(0.0749P)^2^+109.6154P] where P=(Fo^2^+2Fc^2^)/3'
_refine_ls_weighting_scheme calc
_refine_ls_wR_factor_gt 0.1484
_refine_ls_wR_factor_ref 0.1774
_reflns_number_gt 5859
_reflns_number_total 9747
_reflns_threshold_expression >2sigma(I)
_cod_data_source_file b613790c.txt
_cod_data_source_block '[W3S4Pd(P(OH)2Ph)(H2O)7Cl2]Cl2CUC[6]9.5H2O'
_cod_depositor_comments
;
The following automatic conversions were performed:
'_symmetry_cell_setting' value 'Orthorhombic' changed to 'orthorhombic'
according to '/home/saulius/struct/CIF-dictionaries/cif_core.dic'
dictionary named 'cif_core.dic' version 2.4.1 from 2010-06-29.

Automatic conversion script
Id: cif_fix_enum 1527 2010-12-29 10:47:43Z saulius 
;
_cod_original_cell_volume 11085(18)
_cod_original_sg_symbol_H-M Pbca
_cod_original_formula_sum 'C24 H58 Cl4 N12 O24.50 P Pd S4 W3'
_cod_database_code 7004935
_ratio_of_minimum_to_maximum_apparent_transmission 0.807685

loop_
_symmetry_equiv_pos_as_xyz
'x, y, z'
'-x+1/2, -y, z+1/2'
'-x, y+1/2, -z+1/2'
'x+1/2, -y+1/2, -z'
'-x, -y, -z'
'x-1/2, y, -z-1/2'
'x, -y-1/2, z-1/2'
'-x-1/2, y-1/2, z'

loop_
_atom_site_label
_atom_site_type_symbol
_atom_site_fract_x
_atom_site_fract_y
_atom_site_fract_z
_atom_site_U_iso_or_equiv
_atom_site_adp_type
_atom_site_occupancy
_atom_site_symmetry_multiplicity
_atom_site_calc_flag
_atom_site_refinement_flags
_atom_site_disorder_assembly
_atom_site_disorder_group
W1 W 0.75477(3) 0.13083(3) 0.36219(3) 0.0351(2) Uani 1 1 d . . .
W2 W 0.79497(3) 0.01670(3) 0.38124(3) 0.0365(2) Uani 1 1 d . . .
W3 W 0.80845(3) 0.10175(3) 0.46074(3) 0.0334(2) Uani 1 1 d . . .
Pd1 Pd 0.89364(6) 0.10795(6) 0.36756(5) 0.0334(3) Uani 1 1 d . . .
S1 S 0.83241(19) 0.18781(19) 0.40893(18) 0.0334(10) Uani 1 1 d . . .
S2 S 0.7080(2) 0.0655(2) 0.4263(2) 0.0437(12) Uani 1 1 d . . .
S3 S 0.8160(2) 0.0719(2) 0.30131(18) 0.0384(11) Uani 1 1 d . . .
S4 S 0.8881(2) 0.0315(2) 0.43512(19) 0.0405(11) Uani 1 1 d . . .
Cl1 Cl 0.8567(3) -0.0648(3) 0.3356(3) 0.0856(19) Uani 1 1 d . . .
Cl2 Cl 0.8916(2) 0.1404(2) 0.5277(2) 0.0525(13) Uani 1 1 d . . .
O1 O 0.6683(6) 0.1098(6) 0.3120(6) 0.058(4) Uani 1 1 d . . .
O2 O 0.6803(6) 0.1924(6) 0.3928(5) 0.051(3) Uani 1 1 d . . .
O3 O 0.7619(6) 0.2020(6) 0.2971(5) 0.052(3) Uani 1 1 d . . .
O4 O 0.7171(6) -0.0302(5) 0.3363(5) 0.047(3) Uani 1 1 d . . .
O5 O 0.7697(6) -0.0572(5) 0.4362(5) 0.040(3) Uani 1 1 d . . .
O6 O 0.7860(6) 0.0399(6) 0.5276(6) 0.057(4) Uani 1 1 d . . .
O7 O 0.7465(6) 0.1579(5) 0.5126(5) 0.045(3) Uani 1 1 d . . .
P1 P 0.9961(2) 0.1335(2) 0.34191(19) 0.0343(10) Uani 1 1 d . . .
O10 O 1.0402(6) 0.0800(5) 0.3182(5) 0.050(3) Uani 1 1 d . . .
O11 O 1.0403(6) 0.1657(6) 0.3868(6) 0.061(4) Uani 1 1 d . . .
C50 C 1.0026(10) 0.1886(8) 0.2905(9) 0.051(5) Uani 1 1 d . . .
C51 C 1.0642(10) 0.2095(10) 0.2667(9) 0.066(6) Uani 1 1 d . . .
H51 H 1.1036 0.1944 0.2800 0.079 Uiso 1 1 calc R . .
C52 C 1.0652(19) 0.2513(13) 0.2247(12) 0.110(11) Uani 1 1 d . . .
H52 H 1.1052 0.2634 0.2103 0.131 Uiso 1 1 calc R . .
C53 C 1.007(2) 0.2760(12) 0.2033(10) 0.091(10) Uani 1 1 d . . .
H53 H 1.0080 0.3053 0.1761 0.109 Uiso 1 1 calc R . .
C54 C 0.9514(15) 0.2560(10) 0.2231(11) 0.078(8) Uani 1 1 d . . .
H54 H 0.9135 0.2712 0.2072 0.094 Uiso 1 1 calc R . .
C55 C 0.9427(14) 0.2149(9) 0.2650(8) 0.073(8) Uani 1 1 d . . .
H55 H 0.9011 0.2041 0.2768 0.088 Uiso 1 1 calc R . .
C20 C -0.1516(8) 0.3116(9) 0.5023(8) 0.046(5) Uani 1 1 d . . .
H20A H -0.1567 0.2688 0.5096 0.056 Uiso 1 1 calc R . .
H20B H -0.1926 0.3260 0.4872 0.056 Uiso 1 1 calc R . .
C21 C -0.1103(10) 0.3539(8) 0.4183(8) 0.045(5) Uani 1 1 d . . .
C22 C -0.0517(9) 0.3718(8) 0.3289(7) 0.044(5) Uani 1 1 d . . .
H22A H -0.0379 0.3404 0.3039 0.053 Uiso 1 1 calc R . .
H22B H -0.0946 0.3855 0.3173 0.053 Uiso 1 1 calc R . .
C23 C -0.0276(8) 0.4794(8) 0.3214(6) 0.033(4) Uani 1 1 d . . .
C24 C 0.0229(9) 0.5769(9) 0.3012(7) 0.044(5) Uani 1 1 d . . .
H24A H 0.0494 0.5865 0.2695 0.053 Uiso 1 1 calc R . .
H24B H -0.0223 0.5860 0.2921 0.053 Uiso 1 1 calc R . .
C25 C -0.0010(8) 0.6451(7) 0.3769(7) 0.032(4) Uani 1 1 d . . .
C26 C -0.0451(8) 0.2790(7) 0.4576(8) 0.042(5) Uani 1 1 d . . .
H26 H -0.0577 0.2364 0.4572 0.050 Uiso 1 1 calc R . .
C27 C -0.0130(8) 0.2984(7) 0.4030(7) 0.034(4) Uani 1 1 d . . .
H27 H -0.0110 0.2646 0.3773 0.041 Uiso 1 1 calc R . .
C28 C 0.0615(8) 0.4144(8) 0.3146(7) 0.036(4) Uani 1 1 d . . .
H28 H 0.0695 0.3899 0.2820 0.044 Uiso 1 1 calc R . .
C29 C 0.0856(8) 0.4779(8) 0.3064(7) 0.040(4) Uani 1 1 d . . .
H29 H 0.1054 0.4832 0.2703 0.047 Uiso 1 1 calc R . .
C30 C 0.1097(8) 0.6342(7) 0.3576(7) 0.037(4) Uani 1 1 d . . .
H30 H 0.1311 0.6519 0.3256 0.044 Uiso 1 1 calc R . .
C31 C 0.1011(8) 0.6802(8) 0.4035(7) 0.040(4) Uani 1 1 d . . .
H31 H 0.1175 0.7198 0.3919 0.048 Uiso 1 1 calc R . .
C32 C 0.0002(8) 0.2730(8) 0.5546(7) 0.039(4) Uani 1 1 d . . .
H32A H 0.0437 0.2649 0.5687 0.047 Uiso 1 1 calc R . .
H32B H -0.0245 0.2356 0.5564 0.047 Uiso 1 1 calc R . .
C33 C 0.0638(8) 0.3109(7) 0.4749(7) 0.036(4) Uani 1 1 d . . .
C34 C 0.1018(8) 0.3323(8) 0.3796(7) 0.038(4) Uani 1 1 d . . .
H34A H 0.1442 0.3248 0.3961 0.045 Uiso 1 1 calc R . .
H34B H 0.0975 0.3055 0.3485 0.045 Uiso 1 1 calc R . .
C35 C 0.1414(9) 0.4358(8) 0.3799(8) 0.039(4) Uani 1 1 d . . .
C36 C 0.1777(8) 0.5376(8) 0.3553(8) 0.042(5) Uani 1 1 d . . .
H36A H 0.2164 0.5242 0.3748 0.050 Uiso 1 1 calc R . .
H36B H 0.1915 0.5506 0.3193 0.050 Uiso 1 1 calc R . .
C37 C 0.1690(8) 0.6045(8) 0.4335(7) 0.036(4) Uani 1 1 d . . .
N20 N -0.1023(6) 0.3187(6) 0.4623(6) 0.037(3) Uani 1 1 d . . .
N21 N -0.0576(7) 0.3455(6) 0.3838(6) 0.038(4) Uani 1 1 d . . .
N22 N -0.0076(7) 0.4204(6) 0.3246(6) 0.039(4) Uani 1 1 d . . .
N23 N 0.0284(6) 0.5127(6) 0.3123(6) 0.037(3) Uani 1 1 d . . .
N24 N 0.0428(6) 0.6153(6) 0.3459(6) 0.034(3) Uani 1 1 d . . .
N25 N 0.0313(6) 0.6825(6) 0.4106(6) 0.039(4) Uani 1 1 d . . .
N26 N 0.0058(6) 0.2908(6) 0.4980(6) 0.034(3) Uani 1 1 d . . .
N27 N 0.0512(6) 0.3175(6) 0.4189(6) 0.037(4) Uani 1 1 d . . .
N28 N 0.1001(6) 0.3924(6) 0.3607(5) 0.033(3) Uani 1 1 d . . .
N29 N 0.1329(6) 0.4867(6) 0.3494(5) 0.028(3) Uani 1 1 d . . .
N30 N 0.1502(7) 0.5875(6) 0.3832(5) 0.034(3) Uani 1 1 d . . .
N31 N 0.1402(6) 0.6575(6) 0.4458(6) 0.039(4) Uani 1 1 d . . .
O20 O -0.1556(6) 0.3884(6) 0.4093(5) 0.054(4) Uani 1 1 d . . .
O21 O -0.0836(5) 0.4979(5) 0.3267(5) 0.045(3) Uani 1 1 d . . .
O22 O -0.0622(6) 0.6397(6) 0.3750(5) 0.045(3) Uani 1 1 d . . .
O23 O 0.1142(5) 0.3224(5) 0.4974(5) 0.040(3) Uani 1 1 d . . .
O24 O 0.1794(6) 0.4282(5) 0.4185(5) 0.051(4) Uani 1 1 d . . .
O25 O 0.2067(6) 0.5750(6) 0.4637(5) 0.048(3) Uani 1 1 d . . .
Cl10 Cl 0.7470(6) 0.3092(7) 0.6803(6) 0.195(5) Uani 1 1 d . . .
Cl11 Cl 0.9988(7) 0.5391(6) 0.8203(6) 0.212(6) Uani 1 1 d . . .
O100 O 0.7717(7) 0.4275(7) 0.2215(6) 0.075(4) Uiso 1 1 d . . .
O101 O 0.6743(9) 0.0684(8) 0.2102(7) 0.093(5) Uiso 1 1 d . . .
O102 O 0.7760(11) 0.3002(10) 0.1211(9) 0.128(7) Uiso 1 1 d . . .
O103 O 0.1627(14) 0.3161(12) 0.0578(12) 0.177(11) Uiso 1 1 d . . .
O104 O 0.0390(13) 0.3883(11) -0.0189(11) 0.161(10) Uiso 1 1 d . . .
O105 O 0.8827(16) -0.0137(14) 0.5783(14) 0.213(13) Uiso 1 1 d . . .
O106 O 0.775(2) 0.317(2) 0.3165(19) 0.30(2) Uiso 1 1 d . . .
O107 O 0.1090(16) 0.6074(14) 0.8397(13) 0.202(13) Uiso 1 1 d . . .
O108 O 0.0000 0.5000 0.5000 0.37(4) Uiso 1 2 d S . .
O109 O 0.175(2) 0.181(2) 0.422(2) 0.34(2) Uiso 1 1 d . . .

loop_
_atom_site_aniso_label
_atom_site_aniso_U_11
_atom_site_aniso_U_22
_atom_site_aniso_U_33
_atom_site_aniso_U_23
_atom_site_aniso_U_13
_atom_site_aniso_U_12
W1 0.0237(4) 0.0363(4) 0.0454(4) -0.0026(3) 0.0044(3) -0.0034(3)
W2 0.0322(4) 0.0309(4) 0.0464(5) -0.0042(3) 0.0141(3) -0.0084(3)
W3 0.0305(4) 0.0319(4) 0.0377(4) -0.0008(3) 0.0116(3) -0.0042(3)
Pd1 0.0256(7) 0.0362(8) 0.0385(8) -0.0005(6) 0.0074(6) -0.0042(5)
S1 0.027(2) 0.033(2) 0.040(3) -0.004(2) 0.0034(19) -0.0067(18)
S2 0.028(2) 0.043(3) 0.061(3) -0.009(2) 0.015(2) -0.009(2)
S3 0.033(2) 0.041(3) 0.041(3) -0.005(2) 0.004(2) -0.0059(19)
S4 0.040(3) 0.037(3) 0.044(3) 0.006(2) 0.010(2) 0.002(2)
Cl1 0.078(4) 0.073(4) 0.106(5) -0.003(4) 0.015(4) -0.005(3)
Cl2 0.058(3) 0.056(3) 0.043(3) 0.001(2) 0.001(2) -0.007(2)
O1 0.034(7) 0.077(10) 0.065(9) -0.011(8) -0.006(7) 0.001(7)
O2 0.031(7) 0.054(8) 0.069(9) -0.009(7) 0.005(6) 0.001(6)
O3 0.055(8) 0.048(8) 0.054(8) 0.006(6) -0.019(7) 0.001(6)
O4 0.038(7) 0.043(8) 0.060(9) -0.006(6) 0.008(6) -0.017(6)
O5 0.044(7) 0.033(7) 0.043(7) 0.012(6) -0.003(6) -0.002(5)
O6 0.057(9) 0.042(8) 0.072(10) 0.023(7) 0.022(7) 0.015(6)
O7 0.041(7) 0.049(7) 0.046(8) -0.002(6) 0.015(6) 0.005(6)
P1 0.025(2) 0.039(3) 0.038(3) -0.008(2) 0.0045(19) -0.0039(19)
O10 0.042(8) 0.042(8) 0.067(9) -0.013(7) 0.016(7) 0.009(6)
O11 0.045(8) 0.056(9) 0.083(11) -0.024(8) -0.015(7) -0.011(7)
C50 0.049(12) 0.039(11) 0.065(14) -0.009(10) 0.012(11) -0.002(9)
C51 0.049(13) 0.080(17) 0.068(16) 0.007(13) 0.015(11) -0.020(11)
C52 0.16(3) 0.09(2) 0.08(2) -0.001(18) 0.08(2) -0.03(2)
C53 0.19(4) 0.051(17) 0.035(15) -0.018(12) 0.012(19) -0.02(2)
C54 0.12(2) 0.036(13) 0.083(19) -0.019(13) -0.021(17) -0.010(14)
C55 0.14(2) 0.042(13) 0.040(13) -0.004(10) 0.013(14) -0.042(14)
C20 0.027(10) 0.059(13) 0.053(13) -0.007(10) -0.003(9) -0.001(9)
C21 0.066(14) 0.031(11) 0.038(12) -0.023(9) 0.007(10) -0.001(9)
C22 0.051(12) 0.058(12) 0.022(10) 0.005(9) -0.012(8) 0.003(10)
C23 0.020(9) 0.061(12) 0.020(9) -0.005(8) -0.007(7) 0.011(8)
C24 0.038(11) 0.064(13) 0.031(11) 0.003(9) 0.007(8) 0.002(9)
C25 0.039(11) 0.026(9) 0.031(10) -0.003(7) -0.012(8) -0.003(7)
C26 0.029(10) 0.026(9) 0.071(14) -0.011(9) -0.008(9) 0.001(7)
C27 0.032(10) 0.028(9) 0.042(11) -0.010(8) -0.016(8) 0.006(7)
C28 0.031(10) 0.052(12) 0.027(10) -0.005(8) -0.016(8) 0.015(8)
C29 0.033(10) 0.050(12) 0.036(11) 0.005(9) 0.015(8) 0.008(8)
C30 0.027(9) 0.041(10) 0.043(11) 0.016(9) -0.006(8) -0.001(8)
C31 0.032(10) 0.043(11) 0.044(11) 0.003(9) -0.003(9) -0.002(8)
C32 0.034(10) 0.039(10) 0.043(12) 0.007(9) -0.002(8) -0.004(8)
C33 0.030(10) 0.037(10) 0.040(11) -0.002(8) -0.005(9) 0.013(8)
C34 0.026(9) 0.044(11) 0.044(11) -0.018(9) 0.004(8) 0.008(8)
C35 0.041(11) 0.036(10) 0.042(12) 0.004(9) 0.017(9) -0.002(8)
C36 0.024(9) 0.052(12) 0.050(12) 0.016(9) 0.014(8) 0.004(8)
C37 0.026(9) 0.050(11) 0.033(10) -0.002(9) 0.000(8) -0.004(8)
N20 0.031(8) 0.041(9) 0.040(9) 0.002(7) -0.009(7) 0.003(6)
N21 0.044(9) 0.041(9) 0.030(8) 0.002(7) -0.009(7) 0.007(7)
N22 0.035(9) 0.042(9) 0.040(9) -0.003(7) -0.004(7) 0.001(7)
N23 0.029(8) 0.042(9) 0.040(9) -0.008(7) -0.009(6) -0.005(7)
N24 0.027(8) 0.043(9) 0.033(8) -0.007(7) 0.000(6) -0.008(6)
N25 0.026(8) 0.031(8) 0.059(10) 0.000(7) -0.006(7) 0.007(6)
N26 0.023(7) 0.042(9) 0.036(9) -0.004(7) -0.007(6) 0.001(6)
N27 0.018(7) 0.038(8) 0.055(10) -0.001(7) 0.006(7) -0.001(6)
N28 0.027(7) 0.036(8) 0.034(8) 0.007(7) -0.005(6) -0.005(6)
N29 0.017(7) 0.042(8) 0.024(7) 0.000(6) 0.001(6) -0.005(6)
N30 0.041(8) 0.041(9) 0.021(8) 0.004(6) 0.002(6) 0.012(7)
N31 0.024(8) 0.040(8) 0.053(10) -0.019(7) -0.017(7) 0.006(6)
O20 0.042(8) 0.063(9) 0.056(9) 0.004(7) -0.011(7) 0.026(7)
O21 0.021(7) 0.050(8) 0.065(9) 0.005(6) -0.012(6) -0.002(5)
O22 0.034(7) 0.057(8) 0.044(8) -0.001(6) -0.003(6) -0.011(6)
O23 0.027(7) 0.047(8) 0.045(8) 0.007(6) -0.004(6) 0.004(5)
O24 0.055(8) 0.044(8) 0.054(9) 0.014(7) -0.036(7) 0.002(6)
O25 0.043(8) 0.051(8) 0.051(8) -0.002(7) -0.016(7) 0.010(6)
Cl10 0.135(9) 0.229(14) 0.219(13) 0.008(11) 0.016(9) -0.019(9)
Cl11 0.189(12) 0.201(13) 0.247(16) 0.031(11) 0.023(12) -0.020(10)

loop_
_atom_type_symbol
_atom_type_description
_atom_type_scat_dispersion_real
_atom_type_scat_dispersion_imag
_atom_type_scat_source
C C 0.0033 0.0016 'International Tables Vol C Tables 4.2.6.8 and 6.1.1.4'
H H 0.0000 0.0000 'International Tables Vol C Tables 4.2.6.8 and 6.1.1.4'
O O 0.0106 0.0060 'International Tables Vol C Tables 4.2.6.8 and 6.1.1.4'
P P 0.1023 0.0942 'International Tables Vol C Tables 4.2.6.8 and 6.1.1.4'
S S 0.1246 0.1234 'International Tables Vol C Tables 4.2.6.8 and 6.1.1.4'
Cl Cl 0.1484 0.1585 'International Tables Vol C Tables 4.2.6.8 and 6.1.1.4'
Pd Pd -0.9988 1.0072 'International Tables Vol C Tables 4.2.6.8 and 6.1.1.4'
W W -0.8490 6.8722 'International Tables Vol C Tables 4.2.6.8 and 6.1.1.4'
N N 0.0061 0.0033 'International Tables Vol C Tables 4.2.6.8 and 6.1.1.4'

loop_
_geom_angle_atom_site_label_1
_geom_angle_atom_site_label_2
_geom_angle_atom_site_label_3
_geom_angle
_geom_angle_site_symmetry_1
_geom_angle_site_symmetry_3
_geom_angle_publ_flag
O2 W1 O1 76.4(5) . . ?
O2 W1 O3 81.4(5) . . ?
O1 W1 O3 78.7(5) . . ?
O2 W1 S1 88.1(3) . . ?
O1 W1 S1 159.3(4) . . ?
O3 W1 S1 85.7(3) . . ?
O2 W1 S2 82.6(4) . . ?
O1 W1 S2 85.3(4) . . ?
O3 W1 S2 159.5(3) . . ?
S1 W1 S2 106.42(17) . . ?
O2 W1 S3 160.2(4) . . ?
O1 W1 S3 87.4(4) . . ?
O3 W1 S3 84.5(4) . . ?
S1 W1 S3 104.62(16) . . ?
S2 W1 S3 107.52(17) . . ?
O2 W1 W2 137.8(3) . . ?
O1 W1 W2 98.2(4) . . ?
O3 W1 W2 139.5(3) . . ?
S1 W1 W2 102.47(12) . . ?
S2 W1 W2 55.16(12) . . ?
S3 W1 W2 54.99(12) . . ?
O2 W1 W3 97.1(4) . . ?
O1 W1 W3 140.0(4) . . ?
O3 W1 W3 140.1(3) . . ?
S1 W1 W3 54.49(12) . . ?
S2 W1 W3 54.80(13) . . ?
S3 W1 W3 102.59(13) . . ?
W2 W1 W3 60.24(3) . . ?
O2 W1 Pd1 141.4(3) . . ?
O1 W1 Pd1 141.0(3) . . ?
O3 W1 Pd1 95.3(3) . . ?
S1 W1 Pd1 53.37(11) . . ?
S2 W1 Pd1 105.19(12) . . ?
S3 W1 Pd1 53.62(11) . . ?
W2 W1 Pd1 61.86(3) . . ?
W3 W1 Pd1 61.53(4) . . ?
O5 W2 O4 77.5(4) . . ?
O5 W2 S4 87.1(3) . . ?
O4 W2 S4 159.8(3) . . ?
O5 W2 S3 161.6(3) . . ?
O4 W2 S3 87.8(3) . . ?
S4 W2 S3 104.45(16) . . ?
O5 W2 S2 82.9(3) . . ?
O4 W2 S2 84.6(3) . . ?
S4 W2 S2 106.48(18) . . ?
S3 W2 S2 106.84(17) . . ?
O5 W2 Cl1 81.5(4) . . ?
O4 W2 Cl1 78.2(4) . . ?
S4 W2 Cl1 86.8(2) . . ?
S3 W2 Cl1 84.9(2) . . ?
S2 W2 Cl1 158.91(18) . . ?
O5 W2 W1 137.5(3) . . ?
O4 W2 W1 97.9(3) . . ?
S4 W2 W1 102.32(12) . . ?
S3 W2 W1 54.78(11) . . ?
S2 W2 W1 54.67(12) . . ?
Cl1 W2 W1 139.63(17) . . ?
O5 W2 W3 95.8(3) . . ?
O4 W2 W3 139.4(3) . . ?
S4 W2 W3 54.33(11) . . ?
S3 W2 W3 102.57(13) . . ?
S2 W2 W3 54.75(12) . . ?
Cl1 W2 W3 141.10(17) . . ?
W1 W2 W3 60.42(6) . . ?
O5 W2 Pd1 140.0(3) . . ?
O4 W2 Pd1 141.5(3) . . ?
S4 W2 Pd1 52.93(12) . . ?
S3 W2 Pd1 53.72(11) . . ?
S2 W2 Pd1 105.09(13) . . ?
Cl1 W2 Pd1 95.99(16) . . ?
W1 W2 Pd1 62.21(7) . . ?
W3 W2 Pd1 61.70(5) . . ?
O7 W3 O6 78.4(5) . . ?
O7 W3 S4 160.0(3) . . ?
O6 W3 S4 86.0(3) . . ?
O7 W3 S1 88.4(3) . . ?
O6 W3 S1 163.9(4) . . ?
S4 W3 S1 104.55(16) . . ?
O7 W3 S2 84.2(3) . . ?
O6 W3 S2 82.6(4) . . ?
S4 W3 S2 106.41(17) . . ?
S1 W3 S2 105.36(16) . . ?
O7 W3 Cl2 79.4(3) . . ?
O6 W3 Cl2 82.3(4) . . ?
S4 W3 Cl2 86.12(18) . . ?
S1 W3 Cl2 86.32(16) . . ?
S2 W3 Cl2 159.61(16) . . ?
O7 W3 W2 138.8(3) . . ?
O6 W3 W2 94.7(4) . . ?
S4 W3 W2 54.37(13) . . ?
S1 W3 W2 101.33(13) . . ?
S2 W3 W2 54.63(11) . . ?
Cl2 W3 W2 140.47(12) . . ?
O7 W3 W1 98.5(3) . . ?
O6 W3 W1 136.7(4) . . ?
S4 W3 W1 101.47(13) . . ?
S1 W3 W1 53.98(11) . . ?
S2 W3 W1 54.19(12) . . ?
Cl2 W3 W1 140.28(12) . . ?
W2 W3 W1 59.33(6) . . ?
O7 W3 Pd1 141.8(3) . . ?
O6 W3 Pd1 138.9(3) . . ?
S4 W3 Pd1 52.93(12) . . ?
S1 W3 Pd1 53.42(11) . . ?
S2 W3 Pd1 104.99(14) . . ?
Cl2 W3 Pd1 95.40(14) . . ?
W2 W3 Pd1 61.70(5) . . ?
W1 W3 Pd1 61.87(7) . . ?
P1 Pd1 S4 114.69(17) . . ?
P1 Pd1 S1 114.65(16) . . ?
S4 Pd1 S1 101.97(17) . . ?
P1 Pd1 S3 120.41(17) . . ?
S4 Pd1 S3 101.71(17) . . ?
S1 Pd1 S3 100.78(16) . . ?
P1 Pd1 W2 149.18(13) . . ?
S4 Pd1 W2 51.87(12) . . ?
S1 Pd1 W2 96.01(12) . . ?
S3 Pd1 W2 51.93(12) . . ?
P1 Pd1 W3 142.60(13) . . ?
S4 Pd1 W3 51.84(12) . . ?
S1 Pd1 W3 51.85(11) . . ?
S3 Pd1 W3 96.99(13) . . ?
W2 Pd1 W3 56.60(4) . . ?
P1 Pd1 W1 148.75(14) . . ?
S4 Pd1 W1 96.35(12) . . ?
S1 Pd1 W1 51.34(10) . . ?
S3 Pd1 W1 51.64(11) . . ?
W2 Pd1 W1 55.93(6) . . ?
W3 Pd1 W1 56.61(5) . . ?
W1 S1 W3 71.53(13) . . ?
W1 S1 Pd1 75.29(14) . . ?
W3 S1 Pd1 74.73(14) . . ?
W1 S2 W2 70.17(14) . . ?
W1 S2 W3 71.01(13) . . ?
W2 S2 W3 70.62(14) . . ?
W1 S3 W2 70.23(14) . . ?
W1 S3 Pd1 74.74(15) . . ?
W2 S3 Pd1 74.34(15) . . ?
W3 S4 W2 71.30(14) . . ?
W3 S4 Pd1 75.23(14) . . ?
W2 S4 Pd1 75.20(15) . . ?
O11 P1 O10 105.4(7) . . ?
O11 P1 C50 98.1(9) . . ?
O10 P1 C50 102.2(8) . . ?
O11 P1 Pd1 116.4(6) . . ?
O10 P1 Pd1 115.9(5) . . ?
C50 P1 Pd1 116.3(7) . . ?
C51 C50 C55 114.5(19) . . ?
C51 C50 P1 124.8(17) . . ?
C55 C50 P1 120.6(14) . . ?
C52 C51 C50 121(2) . . ?
C51 C52 C53 122(3) . . ?
C54 C53 C52 117(3) . . ?
C53 C54 C55 127(3) . . ?
C54 C55 C50 118(2) . . ?
N20 C20 N31 116.0(14) . 5_566 ?
O20 C21 N20 127.0(18) . . ?
O20 C21 N21 124.4(18) . . ?
N20 C21 N21 108.6(16) . . ?
N22 C22 N21 115.1(14) . . ?
O21 C23 N22 126.3(16) . . ?
O21 C23 N23 127.9(17) . . ?
N22 C23 N23 105.7(13) . . ?
N24 C24 N23 114.4(14) . . ?
O22 C25 N25 124.7(16) . . ?
O22 C25 N24 126.4(15) . . ?
N25 C25 N24 108.9(14) . . ?
N26 C26 N20 114.0(14) . . ?
N26 C26 C27 103.6(13) . . ?
N20 C26 C27 103.8(14) . . ?
N27 C27 N21 116.5(14) . . ?
N27 C27 C26 103.5(13) . . ?
N21 C27 C26 102.2(13) . . ?
N22 C28 N28 115.3(14) . . ?
N22 C28 C29 105.0(13) . . ?
N28 C28 C29 103.8(13) . . ?
N23 C29 N29 114.0(14) . . ?
N23 C29 C28 103.1(13) . . ?
N29 C29 C28 104.4(13) . . ?
N24 C30 N30 114.1(14) . . ?
N24 C30 C31 103.3(13) . . ?
N30 C30 C31 102.8(13) . . ?
N31 C31 N25 119.2(15) . . ?
N31 C31 C30 103.8(14) . . ?
N25 C31 C30 103.1(13) . . ?
N26 C32 N25 114.3(14) . 5_566 ?
O23 C33 N26 128.0(16) . . ?
O23 C33 N27 125.9(16) . . ?
N26 C33 N27 106.1(14) . . ?
N28 C34 N27 114.4(13) . . ?
O24 C35 N28 123.9(16) . . ?
O24 C35 N29 127.7(16) . . ?
N28 C35 N29 108.4(16) . . ?
N30 C36 N29 113.7(13) . . ?
O25 C37 N30 124.8(16) . . ?
O25 C37 N31 126.2(16) . . ?
N30 C37 N31 109.0(15) . . ?
C21 N20 C20 122.4(15) . . ?
C21 N20 C26 112.4(15) . . ?
C20 N20 C26 123.8(15) . . ?
C21 N21 C27 112.7(15) . . ?
C21 N21 C22 124.7(15) . . ?
C27 N21 C22 121.8(14) . . ?
C23 N22 C22 122.8(15) . . ?
C23 N22 C28 111.7(14) . . ?
C22 N22 C28 124.8(15) . . ?
C23 N23 C29 114.3(14) . . ?
C23 N23 C24 119.3(14) . . ?
C29 N23 C24 125.6(14) . . ?
C25 N24 C24 121.9(14) . . ?
C25 N24 C30 111.6(14) . . ?
C24 N24 C30 125.7(14) . . ?
C25 N25 C31 113.0(14) . . ?
C25 N25 C32 124.3(14) . 5_566 ?
C31 N25 C32 122.2(14) . 5_566 ?
C33 N26 C32 123.3(13) . . ?
C33 N26 C26 112.8(14) . . ?
C32 N26 C26 123.0(14) . . ?
C33 N27 C27 113.8(14) . . ?
C33 N27 C34 122.9(13) . . ?
C27 N27 C34 122.5(15) . . ?
C35 N28 C34 122.5(14) . . ?
C35 N28 C28 111.4(14) . . ?
C34 N28 C28 125.6(14) . . ?
C35 N29 C29 111.9(14) . . ?
C35 N29 C36 120.4(14) . . ?
C29 N29 C36 126.6(14) . . ?
C37 N30 C36 123.3(15) . . ?
C37 N30 C30 110.7(14) . . ?
C36 N30 C30 124.7(14) . . ?
C37 N31 C31 113.3(14) . . ?
C37 N31 C20 122.3(14) . 5_566 ?
C31 N31 C20 124.4(14) . 5_566 ?

loop_
_geom_bond_atom_site_label_1
_geom_bond_atom_site_label_2
_geom_bond_distance
_geom_bond_site_symmetry_2
_geom_bond_publ_flag
W1 O2 2.176(12) . ?
W1 O1 2.202(12) . ?
W1 O3 2.248(12) . ?
W1 S1 2.328(4) . ?
W1 S2 2.341(5) . ?
W1 S3 2.343(5) . ?
W1 W2 2.699(2) . ?
W1 W3 2.729(2) . ?
W1 Pd1 2.883(3) . ?
W2 O5 2.182(11) . ?
W2 O4 2.196(11) . ?
W2 S4 2.338(5) . ?
W2 S3 2.349(5) . ?
W2 S2 2.355(5) . ?
W2 Cl1 2.469(7) . ?
W2 W3 2.725(2) . ?
W2 Pd1 2.873(2) . ?
W3 O7 2.182(11) . ?
W3 O6 2.185(12) . ?
W3 S4 2.337(5) . ?
W3 S1 2.342(5) . ?
W3 S2 2.359(5) . ?
W3 Cl2 2.510(5) . ?
W3 Pd1 2.874(2) . ?
Pd1 P1 2.257(5) . ?
Pd1 S4 2.371(5) . ?
Pd1 S1 2.392(5) . ?
Pd1 S3 2.406(5) . ?
P1 O11 1.592(13) . ?
P1 O10 1.596(12) . ?
P1 C50 1.76(2) . ?
C50 C51 1.46(3) . ?
C50 C55 1.49(3) . ?
C51 C52 1.39(3) . ?
C52 C53 1.41(4) . ?
C53 C54 1.31(4) . ?
C54 C55 1.38(3) . ?
C20 N20 1.41(2) . ?
C20 N31 1.46(2) 5_566 ?
C21 O20 1.22(2) . ?
C21 N20 1.34(2) . ?
C21 N21 1.38(2) . ?
C22 N22 1.41(2) . ?
C22 N21 1.47(2) . ?
C23 O21 1.220(18) . ?
C23 N22 1.37(2) . ?
C23 N23 1.38(2) . ?
C24 N24 1.44(2) . ?
C24 N23 1.45(2) . ?
C25 O22 1.256(19) . ?
C25 N25 1.34(2) . ?
C25 N24 1.35(2) . ?
C26 N26 1.46(2) . ?
C26 N20 1.47(2) . ?
C26 C27 1.55(2) . ?
C27 N27 1.431(19) . ?
C27 N21 1.463(19) . ?
C28 N22 1.44(2) . ?
C28 N28 1.462(19) . ?
C28 C29 1.50(2) . ?
C29 N23 1.41(2) . ?
C29 N29 1.44(2) . ?
C30 N24 1.46(2) . ?
C30 N30 1.47(2) . ?
C30 C31 1.53(2) . ?
C31 N31 1.40(2) . ?
C31 N25 1.44(2) . ?
C32 N26 1.45(2) . ?
C32 N25 1.46(2) 5_566 ?
C33 O23 1.194(19) . ?
C33 N26 1.39(2) . ?
C33 N27 1.40(2) . ?
C34 N28 1.41(2) . ?
C34 N27 1.45(2) . ?
C35 O24 1.24(2) . ?
C35 N28 1.36(2) . ?
C35 N29 1.36(2) . ?
C36 N30 1.42(2) . ?
C36 N29 1.46(2) . ?
C37 O25 1.25(2) . ?
C37 N30 1.35(2) . ?
C37 N31 1.35(2) . ?
N25 C32 1.46(2) 5_566 ?
N31 C20 1.46(2) 5_566 ?
